data_4127631
loop_
_publ_author_name
'Chen, Wei'
'Guo, Chenxing'
'He, Qing'
'Chi, Xiaodong'
'Lynch, Vincent M.'
'Zhang, Zhiyun'
'Su, Jianhua'
'Tian, He'
'Sessler, Jonathan L.'

_publ_section_title
;
 Molecular Cursor Caliper: A Fluorescent Sensor for Dicarboxylate
 Dianions.
;
_journal_issue 37
_journal_name_full 'Journal of the American Chemical Society'
_journal_page_first 14798
_journal_page_last 14806
_journal_paper_doi 10.1021/jacs.9b07170
_journal_volume 141
_journal_year 2019
_chemical_formula_moiety 'C90 H90 N10 O4, H2 O, 3(C2 H6 O)'
_chemical_formula_sum 'C96 H110 N10 O8'
_chemical_formula_weight 1531.93
_space_group_crystal_system triclinic
_space_group_IT_number 2
_space_group_name_Hall '-P 1'
_space_group_name_H-M_alt 'P -1'
_symmetry_space_group_name_Hall '-P 1'
_symmetry_space_group_name_H-M 'P -1'
_atom_sites_solution_hydrogens mixed
_audit_creation_date 2018-07-06
_audit_creation_method
;
Olex2 1.2
(compiled 2018.05.29 svn.r3508 for OlexSys, GUI svn.r5506)
;
_cell_angle_alpha 107.827(5)
_cell_angle_beta 90.675(5)
_cell_angle_gamma 97.043(5)
_cell_formula_units_Z 2
_cell_length_a 10.2435(6)
_cell_length_b 20.2635(12)
_cell_length_c 21.1965(11)
_cell_measurement_reflns_used 3928
_cell_measurement_temperature 100(2)
_cell_measurement_theta_max 70.6510
_cell_measurement_theta_min 3.6410
_cell_volume 4151.2(4)
_computing_molecular_graphics 'Olex2 (Dolomanov et al., 2009)'
_computing_publication_material 'Olex2 (Dolomanov et al., 2009)'
_computing_structure_refinement 'ShelXL (Sheldrick, 2015)'
_diffrn_ambient_temperature 100.15
_diffrn_measured_fraction_theta_full 0.999
_diffrn_measured_fraction_theta_max 0.968
_diffrn_measurement_device_type 'Agilent SuperNova with Atlas S2 CCD'
_diffrn_radiation_type CuK\a
_diffrn_radiation_wavelength 1.54184
_diffrn_reflns_av_R_equivalents 0.1039
_diffrn_reflns_av_unetI/netI 0.1878
_diffrn_reflns_Laue_measured_fraction_full 0.999
_diffrn_reflns_Laue_measured_fraction_max 0.968
_diffrn_reflns_limit_h_max 11
_diffrn_reflns_limit_h_min -12
_diffrn_reflns_limit_k_max 22
_diffrn_reflns_limit_k_min -25
_diffrn_reflns_limit_l_max 26
_diffrn_reflns_limit_l_min -22
_diffrn_reflns_number 30115
_diffrn_reflns_point_group_measured_fraction_full 0.999
_diffrn_reflns_point_group_measured_fraction_max 0.968
_diffrn_reflns_theta_full 67.684
_diffrn_reflns_theta_max 75.853
_diffrn_reflns_theta_min 2.192
_exptl_absorpt_coefficient_mu 0.620
_exptl_crystal_colour colorless
_exptl_crystal_density_diffrn 1.226
_exptl_crystal_description needle
_exptl_crystal_F_000 1640
_exptl_crystal_size_max 0.111
_exptl_crystal_size_mid 0.043
_exptl_crystal_size_min 0.039
_refine_diff_density_max 0.422
_refine_diff_density_min -0.423
_refine_diff_density_rms 0.074
_refine_ls_extinction_method none
_refine_ls_goodness_of_fit_ref 1.026
_refine_ls_hydrogen_treatment constr
_refine_ls_matrix_type full
_refine_ls_number_parameters 1177
_refine_ls_number_reflns 16734
_refine_ls_number_restraints 1060
_refine_ls_restrained_S_all 1.022
_refine_ls_R_factor_all 0.1822
_refine_ls_R_factor_gt 0.0980
_refine_ls_shift/su_max 0.000
_refine_ls_shift/su_mean 0.000
_refine_ls_structure_factor_coef Fsqd
_refine_ls_weighting_details 'w=1/[\s^2^(Fo^2^)+(0.1178P)^2^] where P=(Fo^2^+2Fc^2^)/3'
_refine_ls_weighting_scheme calc
_refine_ls_wR_factor_gt 0.2445
_refine_ls_wR_factor_ref 0.3215
_reflns_Friedel_coverage 0.000
_reflns_number_gt 7691
_reflns_number_total 16734
_reflns_threshold_expression 'I > 2\s(I)'
_cod_data_source_file ja9b07170_si_004.cif
_cod_data_source_block cwhost
_cod_database_code 4127631
_shelx_shelxl_version_number 2017/1
_shelx_space_group_comment
;
The symmetry employed for this shelxl refinement is uniquely defined
by the following loop, which should always be used as a source of
symmetry information in preference to the above space-group names.
They are only intended as comments.
;
_olex2_refinement_description
;
1. Fixed Uiso
 At 1.2 times of:
  All C(H) groups, All C(H,H) groups, All N(H) groups
 At 1.5 times of:
  All C(H,H,H) groups, All O(H) groups, All O(H,H) groups
2. Restrained planarity
 N3, C11, C12, C13, C14
 with sigma of 0.01
 N3A, C11A, C12A, C13A, C14A
 with sigma of 0.01
3. Uiso/Uaniso restraints and constraints
N3 \\sim C11 \\sim C12 \\sim C13 \\sim C14 \\sim C10 \\sim C88 \\sim C89 \\sim
N3A \\sim C11A \\sim C12A \\sim C13A \\sim C14A \\sim C10A \\sim C88A \\sim
C89A: within 2A with sigma of 0.01 and sigma for terminal atoms of 0.02
O1D \\sim C1D \\sim C2D \\sim O1E \\sim C1E \\sim C2E: within 2A with sigma of
0.01 and sigma for terminal atoms of 0.02
All non-hydrogen atoms restrained to be isotropic: with sigma of 0.01 and sigma
for terminal atoms of 0.02
4. Others
 Fixed Sof: N3(0.6) H3A(0.6) C11(0.6) C12(0.6) H12(0.6) C13(0.6) H13(0.6)
 C14(0.6) C10(0.6) C88(0.6) H88A(0.6) H88B(0.6) H88C(0.6) C89(0.6) H89A(0.6)
 H89B(0.6) H89C(0.6) N3A(0.4) H3AA(0.4) C11A(0.4) C12A(0.4) H12A(0.4) C13A(0.4)
 H13A(0.4) C14A(0.4) C10A(0.4) C88A(0.4) H88D(0.4) H88E(0.4) H88F(0.4)
 C89A(0.4) H89D(0.4) H89E(0.4) H89F(0.4) O1C(0.6) H1C(0.6) C1C(0.6) H1CA(0.6)
 H1CB(0.6) C2C(0.6) H2CA(0.6) H2CB(0.6) H2CC(0.6) O1B(0.4) H1B(0.4) C1B(0.4)
 H1BA(0.4) H1BB(0.4) C2B(0.4) H2BA(0.4) H2BB(0.4) H2BC(0.4) O1D(0.5) H1D(0.5)
 C1D(0.5) H1DA(0.5) H1DB(0.5) C2D(0.5) H2DA(0.5) H2DB(0.5) H2DC(0.5) O1E(0.5)
 H1E(0.5) C1E(0.5) H1EA(0.5) H1EB(0.5) C2E(0.5) H2EA(0.5) H2EB(0.5) H2EC(0.5)
5.a Free rotating group:
 O5(H5A,H5B)
5.b Secondary CH2 refined with riding coordinates:
 C22(H22A,H22B), C55(H55A,H55B), C1A(H1AA,H1AB), C1C(H1CA,H1CB), C1B(H1BA,
 H1BB), C1D(H1DA,H1DB), C1E(H1EA,H1EB)
5.c Aromatic/amide H refined with riding coordinates:
 C2(H2), C3(H3), C7(H7), C8(H8), N3(H3A), C12(H12), C13(H13), N3A(H3AA),
 C12A(H12A), C13A(H13A), C17(H17), C18(H18), C24(H24), C25(H25), C27(H27),
 C28(H28), C30(H30), C31(H31), C32(H32), C33(H33), C37(H37), C38(H38), C39(H39),
  C40(H40), C43(H43), C44(H44), C45(H45), C46(H46), C50(H50), C51(H51),
 C53(H53), C54(H54), C59(H59), C60(H60), C64(H64), C65(H65), C69(H69), C70(H70),
  C74(H74), C75(H75), N1(H1), N2(H2A), N4(H4), N7(H7A), N8(H8A), N9(H9),
 N10(H10)
5.d Tetrahedral OH refined with riding coordinates:
 O1A(H1A), O1C(H1C), O1B(H1B), O1D(H1D), O1E(H1E)
5.e Idealised Me refined as rotating group:
 C02L(H02A,H02B,H02C), C88(H88A,H88B,H88C), C89(H89A,H89B,H89C), C88A(H88D,
 H88E,H88F), C89A(H89D,H89E,H89F), C77(H77A,H77B,H77C), C78(H78A,H78B,H78C),
 C79(H79A,H79B,H79C), C80(H80A,H80B,H80C), C81(H81A,H81B,H81C), C82(H82A,H82B,
 H82C), C83(H83A,H83B,H83C), C84(H84A,H84B,H84C), C85(H85A,H85B,H85C), C86(H86A,
 H86B,H86C), C87(H87A,H87B,H87C), C2A(H2AA,H2AB,H2AC), C2C(H2CA,H2CB,H2CC),
 C2B(H2BA,H2BB,H2BC), C2D(H2DA,H2DB,H2DC), C2E(H2EA,H2EB,H2EC)
;
_olex2_submission_special_instructions 'No special instructions were received'

loop_
_space_group_symop_operation_xyz
'x, y, z'
'-x, -y, -z'

loop_
_atom_site_label
_atom_site_type_symbol
_atom_site_fract_x
_atom_site_fract_y
_atom_site_fract_z
_atom_site_U_iso_or_equiv
_atom_site_adp_type
_atom_site_occupancy
_atom_site_site_symmetry_order
_atom_site_calc_flag
_atom_site_refinement_flags_posn
_atom_site_refinement_flags_adp
_atom_site_refinement_flags_occupancy
_atom_site_disorder_assembly
_atom_site_disorder_group
C1 C 0.0213(4) 0.4293(3) 0.3880(3) 0.0303(10) Uani 1 1 d . . . . .
C2 C 0.0830(6) 0.4331(3) 0.4472(3) 0.0447(13) Uani 1 1 d . . . . .
H2 H 0.049707 0.410006 0.477626 0.054 Uiso 1 1 calc R . . . .
C02L C 0.4509(7) 1.0641(4) 0.2254(4) 0.0602(17) Uani 1 1 d . . . . .
H02A H 0.367916 1.077411 0.244800 0.090 Uiso 1 1 calc GR . . . .
H02B H 0.497973 1.103148 0.213170 0.090 Uiso 1 1 calc GR . . . .
H02C H 0.505417 1.052674 0.257883 0.090 Uiso 1 1 calc GR . . . .
C3 C 0.2025(5) 0.4766(3) 0.4552(3) 0.0409(12) Uani 1 1 d . . . . .
H3 H 0.264917 0.487464 0.491604 0.049 Uiso 1 1 calc R . . . .
C4 C 0.2151(5) 0.5011(3) 0.4017(3) 0.0322(10) Uani 1 1 d . . . . .
C5 C 0.3071(5) 0.5592(3) 0.3891(3) 0.0340(11) Uani 1 1 d . . . . .
C6 C 0.3188(5) 0.5472(3) 0.3157(3) 0.0374(11) Uani 1 1 d . . . . .
C7 C 0.2856(8) 0.5855(4) 0.2761(4) 0.0608(18) Uani 1 1 d . . . . .
H7 H 0.248484 0.628006 0.290034 0.073 Uiso 1 1 calc R . . . .
C8 C 0.3167(10) 0.5500(4) 0.2105(4) 0.081(3) Uani 1 1 d . . . . .
H8 H 0.305062 0.564985 0.172778 0.097 Uiso 1 1 calc R . . . .
C9 C 0.3659(8) 0.4912(4) 0.2108(4) 0.065(2) Uani 1 1 d . . . . .
N3 N 0.2500(14) 0.3337(8) 0.1647(5) 0.043(2) Uani 0.6 1 d . U P A 1
H3A H 0.178654 0.347331 0.151886 0.051 Uiso 0.6 1 calc R . P A 1
C11 C 0.3778(9) 0.3677(5) 0.1685(4) 0.0406(16) Uani 0.6 1 d . U P A 1
C12 C 0.4617(9) 0.3308(5) 0.1904(4) 0.0463(18) Uani 0.6 1 d . U P A 1
H12 H 0.554545 0.342133 0.197523 0.056 Uiso 0.6 1 calc R . P A 1
C13 C 0.3836(10) 0.2726(5) 0.2002(4) 0.0463(18) Uani 0.6 1 d . U P A 1
H13 H 0.416506 0.237957 0.215372 0.056 Uiso 0.6 1 calc R . P A 1
C14 C 0.2537(9) 0.2732(5) 0.1847(4) 0.0372(16) Uani 0.6 1 d . U P A 1
C10 C 0.3968(12) 0.4360(6) 0.1514(6) 0.046(2) Uani 0.6 1 d . U P A 1
C88 C 0.5475(11) 0.4544(6) 0.1454(6) 0.051(2) Uani 0.6 1 d . U P A 1
H88A H 0.563723 0.497803 0.133705 0.077 Uiso 0.6 1 calc GR . P A 1
H88B H 0.579470 0.416372 0.110731 0.077 Uiso 0.6 1 calc GR . P A 1
H88C H 0.594108 0.460587 0.187836 0.077 Uiso 0.6 1 calc GR . P A 1
C89 C 0.3230(11) 0.4306(6) 0.0879(5) 0.052(2) Uani 0.6 1 d . U P A 1
H89A H 0.228610 0.418167 0.091987 0.078 Uiso 0.6 1 calc GR . P A 1
H89B H 0.354307 0.394418 0.051176 0.078 Uiso 0.6 1 calc GR . P A 1
H89C H 0.337801 0.475621 0.079195 0.078 Uiso 0.6 1 calc GR . P A 1
N3A N 0.270(2) 0.3279(11) 0.1728(10) 0.042(2) Uani 0.4 1 d . U P A 2
H3AA H 0.292556 0.333405 0.214479 0.050 Uiso 0.4 1 calc R . P A 2
C11A C 0.3296(16) 0.3685(8) 0.1372(9) 0.050(2) Uani 0.4 1 d . U P A 2
C12A C 0.2670(16) 0.3436(8) 0.0760(8) 0.055(3) Uani 0.4 1 d . U P A 2
H12A H 0.285763 0.360806 0.039721 0.066 Uiso 0.4 1 calc R . P A 2
C13A C 0.1708(16) 0.2888(9) 0.0757(9) 0.056(3) Uani 0.4 1 d . U P A 2
H13A H 0.113040 0.262800 0.038703 0.068 Uiso 0.4 1 calc R . P A 2
C14A C 0.1709(14) 0.2774(8) 0.1365(8) 0.046(2) Uani 0.4 1 d . U P A 2
C10A C 0.4453(18) 0.4277(10) 0.1643(9) 0.048(3) Uani 0.4 1 d . U P A 2
C88A C 0.5541(17) 0.3973(10) 0.1948(9) 0.058(3) Uani 0.4 1 d . U P A 2
H88D H 0.519140 0.382274 0.231730 0.088 Uiso 0.4 1 calc GR . P A 2
H88E H 0.630179 0.433416 0.211037 0.088 Uiso 0.4 1 calc GR . P A 2
H88F H 0.581383 0.357196 0.160771 0.088 Uiso 0.4 1 calc GR . P A 2
C89A C 0.504(2) 0.4513(12) 0.1104(11) 0.067(4) Uani 0.4 1 d . U P A 2
H89D H 0.542386 0.412803 0.079274 0.100 Uiso 0.4 1 calc GR . P A 2
H89E H 0.573798 0.490721 0.129216 0.100 Uiso 0.4 1 calc GR . P A 2
H89F H 0.436348 0.466174 0.086854 0.100 Uiso 0.4 1 calc GR . P A 2
C15 C 0.1233(9) 0.2243(4) 0.1784(5) 0.078(3) Uani 1 1 d . . . . .
C16 C 0.0064(7) 0.2611(3) 0.2096(3) 0.0500(15) Uani 1 1 d . . . . .
C17 C -0.1246(9) 0.2504(4) 0.1932(4) 0.0674(19) Uani 1 1 d . . . . .
H17 H -0.166431 0.216847 0.154287 0.081 Uiso 1 1 calc R . . . .
C18 C -0.1884(7) 0.2964(4) 0.2421(4) 0.0627(18) Uani 1 1 d . . . . .
H18 H -0.280402 0.299009 0.242834 0.075 Uiso 1 1 calc R . . . .
C19 C -0.0941(5) 0.3373(3) 0.2892(3) 0.0374(11) Uani 1 1 d . . . . .
C20 C -0.1080(5) 0.3910(3) 0.3547(3) 0.0355(11) Uani 1 1 d . . . . .
C21 C -0.1934(5) 0.4453(3) 0.3446(3) 0.0407(13) Uani 1 1 d . . . . .
C22 C -0.1921(6) 0.5402(3) 0.2990(3) 0.0452(13) Uani 1 1 d . . . . .
H22A H -0.288078 0.531724 0.303997 0.054 Uiso 1 1 calc R . . . .
H22B H -0.178300 0.541586 0.253252 0.054 Uiso 1 1 calc R . . . .
C23 C -0.1343(5) 0.6116(3) 0.3492(3) 0.0388(12) Uani 1 1 d . . . . .
C24 C -0.1592(5) 0.6265(3) 0.4144(3) 0.0422(13) Uani 1 1 d . . . . .
H24 H -0.206785 0.591573 0.429659 0.051 Uiso 1 1 calc R . . . .
C25 C -0.1152(5) 0.6935(3) 0.4603(3) 0.0375(11) Uani 1 1 d . . . . .
H25 H -0.133346 0.703899 0.505921 0.045 Uiso 1 1 calc R . . . .
C26 C -0.0450(4) 0.7432(3) 0.4367(3) 0.0305(10) Uani 1 1 d . . . . .
C27 C -0.0184(4) 0.7276(3) 0.3712(3) 0.0320(10) Uani 1 1 d . . . . .
H27 H 0.030933 0.761975 0.355769 0.038 Uiso 1 1 calc R . . . .
C28 C -0.0636(5) 0.6608(3) 0.3258(3) 0.0406(12) Uani 1 1 d . . . . .
H28 H -0.045557 0.650164 0.280211 0.049 Uiso 1 1 calc R . . . .
C29 C 0.0751(4) 0.8185(2) 0.5425(2) 0.0243(9) Uani 1 1 d . . . . .
C30 C 0.0146(5) 0.8058(3) 0.5972(3) 0.0317(10) Uani 1 1 d . . . . .
H30 H -0.077392 0.790879 0.595228 0.038 Uiso 1 1 calc R . . . .
C31 C 0.0920(5) 0.8155(3) 0.6550(3) 0.0358(11) Uani 1 1 d . . . . .
H31 H 0.052767 0.805462 0.691981 0.043 Uiso 1 1 calc R . . . .
C32 C 0.2241(5) 0.8395(3) 0.6588(3) 0.0342(11) Uani 1 1 d . . . . .
H32 H 0.275428 0.846178 0.698432 0.041 Uiso 1 1 calc R . . . .
C33 C 0.2829(5) 0.8540(3) 0.6049(3) 0.0320(10) Uani 1 1 d . . . . .
H33 H 0.374215 0.870916 0.607765 0.038 Uiso 1 1 calc R . . . .
C34 C 0.2074(4) 0.8437(2) 0.5467(2) 0.0262(9) Uani 1 1 d . . . . .
C35 C 0.1692(4) 0.8936(2) 0.4611(2) 0.0235(9) Uani 1 1 d . . . . .
C36 C 0.2153(4) 0.9540(2) 0.4411(2) 0.0234(9) Uani 1 1 d . . . . .
C37 C 0.3490(4) 0.9804(2) 0.4467(2) 0.0276(9) Uani 1 1 d . . . . .
H37 H 0.411026 0.958139 0.463812 0.033 Uiso 1 1 calc R . . . .
C38 C 0.3918(4) 1.0382(3) 0.4279(2) 0.0294(10) Uani 1 1 d . . . . .
H38 H 0.482993 1.055507 0.431621 0.035 Uiso 1 1 calc R . . . .
C39 C 0.3011(5) 1.0715(3) 0.4034(2) 0.0296(10) Uani 1 1 d . . . . .
H39 H 0.330442 1.111940 0.391057 0.036 Uiso 1 1 calc R . . . .
C40 C 0.1700(4) 1.0461(3) 0.3970(2) 0.0285(10) Uani 1 1 d . . . . .
H40 H 0.109788 1.069234 0.379928 0.034 Uiso 1 1 calc R . . . .
C41 C 0.1218(4) 0.9868(2) 0.4150(2) 0.0235(9) Uani 1 1 d . . . . .
C42 C -0.0178(4) 0.9592(2) 0.4098(2) 0.0249(9) Uani 1 1 d . . . . .
C43 C -0.1149(4) 0.9903(2) 0.3862(2) 0.0260(9) Uani 1 1 d . . . . .
H43 H -0.089333 1.029848 0.371825 0.031 Uiso 1 1 calc R . . . .
C44 C -0.2463(4) 0.9647(3) 0.3835(3) 0.0304(10) Uani 1 1 d . . . . .
H44 H -0.309929 0.986818 0.367477 0.037 Uiso 1 1 calc R . . . .
C45 C -0.2876(4) 0.9065(3) 0.4040(3) 0.0293(10) Uani 1 1 d . . . . .
H45 H -0.378558 0.889217 0.401956 0.035 Uiso 1 1 calc R . . . .
C46 C -0.1946(4) 0.8745(2) 0.4274(2) 0.0247(9) Uani 1 1 d . . . . .
H46 H -0.222189 0.834946 0.441454 0.030 Uiso 1 1 calc R . . . .
C47 C -0.0584(4) 0.8999(2) 0.4308(2) 0.0228(9) Uani 1 1 d . . . . .
C48 C 0.0390(4) 0.8679(2) 0.4562(2) 0.0234(9) Uani 1 1 d . . . . .
C49 C 0.3458(4) 0.8204(2) 0.4484(2) 0.0250(9) Uani 1 1 d . . . . .
C50 C 0.4462(4) 0.7938(2) 0.4739(2) 0.0285(10) Uani 1 1 d . . . . .
H50 H 0.458839 0.803632 0.520542 0.034 Uiso 1 1 calc R . . . .
C51 C 0.5285(4) 0.7528(2) 0.4311(3) 0.0291(10) Uani 1 1 d . . . . .
H51 H 0.596036 0.734417 0.448941 0.035 Uiso 1 1 calc R . . . .
C52 C 0.5132(4) 0.7384(3) 0.3630(3) 0.0293(10) Uani 1 1 d . . . . .
C53 C 0.4157(4) 0.7671(2) 0.3380(2) 0.0285(10) Uani 1 1 d . . . . .
H53 H 0.404948 0.758425 0.291456 0.034 Uiso 1 1 calc R . . . .
C54 C 0.3339(4) 0.8083(2) 0.3802(2) 0.0272(10) Uani 1 1 d . . . . .
H54 H 0.269253 0.828416 0.362380 0.033 Uiso 1 1 calc R . . . .
C55 C 0.5953(5) 0.6895(3) 0.3181(3) 0.0358(11) Uani 1 1 d . . . . .
H55A H 0.683658 0.693878 0.339588 0.043 Uiso 1 1 calc R . . . .
H55B H 0.553067 0.640567 0.308395 0.043 Uiso 1 1 calc R . . . .
C56 C 0.6690(4) 0.6663(3) 0.2097(3) 0.0296(10) Uani 1 1 d . . . . .
C57 C 0.6844(5) 0.6923(3) 0.1488(3) 0.0334(11) Uani 1 1 d . . . . .
C58 C 0.7560(5) 0.7662(3) 0.1733(3) 0.0329(11) Uani 1 1 d . . . . .
C59 C 0.8355(5) 0.7984(3) 0.2304(3) 0.0374(11) Uani 1 1 d . . . . .
H59 H 0.850114 0.779345 0.265191 0.045 Uiso 1 1 calc R . . . .
C60 C 0.8912(5) 0.8649(3) 0.2274(3) 0.0386(12) Uani 1 1 d . . . . .
H60 H 0.948999 0.898602 0.260300 0.046 Uiso 1 1 calc R . . . .
C61 C 0.8474(5) 0.8723(3) 0.1692(3) 0.0367(11) Uani 1 1 d . . . . .
C62 C 0.8760(6) 0.9303(3) 0.1393(3) 0.0449(13) Uani 1 1 d . . . . .
C63 C 0.7555(6) 0.9537(3) 0.1192(3) 0.0436(13) Uani 1 1 d . . . . .
C64 C 0.7310(6) 0.9819(4) 0.0697(3) 0.0526(16) Uani 1 1 d . . . . .
H64 H 0.789930 0.987440 0.036909 0.063 Uiso 1 1 calc R . . . .
C65 C 0.6026(6) 1.0013(4) 0.0763(3) 0.0540(16) Uani 1 1 d . . . . .
H65 H 0.560971 1.022944 0.049006 0.065 Uiso 1 1 calc R . . . .
C66 C 0.5484(6) 0.9837(4) 0.1287(3) 0.0469(14) Uani 1 1 d . . . . .
C67 C 0.4210(6) 0.9986(3) 0.1619(3) 0.0457(13) Uani 1 1 d . . . . .
C68 C 0.3561(5) 0.9377(3) 0.1820(3) 0.0439(13) Uani 1 1 d . . . . .
C69 C 0.2922(5) 0.9351(4) 0.2386(3) 0.0454(14) Uani 1 1 d . . . . .
H69 H 0.287219 0.973958 0.277017 0.055 Uiso 1 1 calc R . . . .
C70 C 0.2359(5) 0.8659(3) 0.2301(3) 0.0430(13) Uani 1 1 d . . . . .
H70 H 0.186609 0.849846 0.261506 0.052 Uiso 1 1 calc R . . . .
C71 C 0.2645(5) 0.8262(3) 0.1692(3) 0.0409(12) Uani 1 1 d . . . . .
C72 C 0.2249(5) 0.7493(3) 0.1326(3) 0.0433(13) Uani 1 1 d . . . . .
C73 C 0.3414(5) 0.7114(3) 0.1101(3) 0.0404(12) Uani 1 1 d . . . . .
C74 C 0.3538(6) 0.6503(4) 0.0610(3) 0.0488(14) Uani 1 1 d . . . . .
H74 H 0.286857 0.623211 0.028924 0.059 Uiso 1 1 calc R . . . .
C75 C 0.4822(5) 0.6349(3) 0.0665(3) 0.0413(12) Uani 1 1 d . . . . .
H75 H 0.517023 0.595314 0.038748 0.050 Uiso 1 1 calc R . . . .
C76 C 0.5498(5) 0.6866(3) 0.1189(3) 0.0336(11) Uani 1 1 d . . . . .
C77 C 0.7702(5) 0.6464(3) 0.1003(3) 0.0417(13) Uani 1 1 d . . . . .
H77A H 0.858298 0.651481 0.121097 0.063 Uiso 1 1 calc GR . . . .
H77B H 0.776908 0.660813 0.060177 0.063 Uiso 1 1 calc GR . . . .
H77C H 0.730368 0.597395 0.088336 0.063 Uiso 1 1 calc GR . . . .
C78 C 0.9642(6) 0.9072(4) 0.0802(4) 0.0544(17) Uani 1 1 d . . . . .
H78A H 1.043551 0.892260 0.094816 0.082 Uiso 1 1 calc GR . . . .
H78B H 0.989368 0.946419 0.062997 0.082 Uiso 1 1 calc GR . . . .
H78C H 0.915675 0.868137 0.045081 0.082 Uiso 1 1 calc GR . . . .
C79 C 0.9554(6) 0.9935(4) 0.1924(4) 0.0558(16) Uani 1 1 d . . . . .
H79A H 1.034342 0.978904 0.207777 0.084 Uiso 1 1 calc GR . . . .
H79B H 0.900563 1.010686 0.230051 0.084 Uiso 1 1 calc GR . . . .
H79C H 0.981259 1.030969 0.172967 0.084 Uiso 1 1 calc GR . . . .
C80 C 0.3256(6) 1.0140(4) 0.1137(4) 0.0528(16) Uani 1 1 d . . . . .
H80A H 0.306656 0.972952 0.074246 0.079 Uiso 1 1 calc GR . . . .
H80B H 0.365486 1.054017 0.100614 0.079 Uiso 1 1 calc GR . . . .
H80C H 0.243480 1.024942 0.135432 0.079 Uiso 1 1 calc GR . . . .
C81 C 0.1303(6) 0.7405(4) 0.0719(4) 0.0535(16) Uani 1 1 d . . . . .
H81A H 0.175860 0.761609 0.040992 0.080 Uiso 1 1 calc GR . . . .
H81B H 0.052701 0.763711 0.086998 0.080 Uiso 1 1 calc GR . . . .
H81C H 0.102609 0.690628 0.049478 0.080 Uiso 1 1 calc GR . . . .
C82 C 0.1476(5) 0.7140(4) 0.1790(4) 0.0531(17) Uani 1 1 d . . . . .
H82A H 0.123818 0.663990 0.155660 0.080 Uiso 1 1 calc GR . . . .
H82B H 0.067326 0.735633 0.191534 0.080 Uiso 1 1 calc GR . . . .
H82C H 0.202721 0.720087 0.218963 0.080 Uiso 1 1 calc GR . . . .
C83 C 0.0736(13) 0.1730(5) 0.1096(5) 0.102(4) Uani 1 1 d . . . . .
H83A H -0.009940 0.145755 0.113800 0.153 Uiso 1 1 calc GR . . . .
H83B H 0.138989 0.141242 0.092693 0.153 Uiso 1 1 calc GR . . . .
H83C H 0.060329 0.199346 0.078818 0.153 Uiso 1 1 calc GR . . . .
C84 C 0.1682(9) 0.1805(5) 0.2207(6) 0.100(4) Uani 1 1 d . . . . .
H84A H 0.194158 0.211180 0.265828 0.150 Uiso 1 1 calc GR . . . .
H84B H 0.243407 0.157679 0.200894 0.150 Uiso 1 1 calc GR . . . .
H84C H 0.095531 0.144895 0.222369 0.150 Uiso 1 1 calc GR . . . .
C85 C -0.1816(6) 0.3556(3) 0.4017(3) 0.0438(13) Uani 1 1 d . . . . .
H85A H -0.131476 0.320004 0.408757 0.066 Uiso 1 1 calc GR . . . .
H85B H -0.269133 0.333445 0.381742 0.066 Uiso 1 1 calc GR . . . .
H85C H -0.190744 0.390862 0.444377 0.066 Uiso 1 1 calc GR . . . .
C86 C 0.2461(5) 0.6282(3) 0.4182(3) 0.0394(12) Uani 1 1 d . . . . .
H86A H 0.154873 0.621636 0.400630 0.059 Uiso 1 1 calc GR . . . .
H86B H 0.297322 0.665835 0.405540 0.059 Uiso 1 1 calc GR . . . .
H86C H 0.247664 0.640466 0.466667 0.059 Uiso 1 1 calc GR . . . .
C87 C 0.4425(5) 0.5658(3) 0.4234(3) 0.0412(12) Uani 1 1 d . . . . .
H87A H 0.433408 0.575743 0.471270 0.062 Uiso 1 1 calc GR . . . .
H87B H 0.501031 0.603952 0.415136 0.062 Uiso 1 1 calc GR . . . .
H87C H 0.479745 0.521866 0.405731 0.062 Uiso 1 1 calc GR . . . .
N1 N 0.1043(4) 0.4711(2) 0.3607(2) 0.0310(9) Uani 1 1 d . . . . .
H1 H 0.088581 0.477699 0.322258 0.037 Uiso 1 1 calc R . . . .
N2 N 0.3692(5) 0.4900(3) 0.2757(2) 0.0417(11) Uani 1 1 d . . . . .
H2A H 0.399096 0.457418 0.289232 0.050 Uiso 1 1 calc R . . . .
N4 N 0.0246(5) 0.3149(2) 0.2694(3) 0.0433(12) Uani 1 1 d . . . . .
H4 H 0.100848 0.332193 0.291311 0.052 Uiso 1 1 calc R . . . .
N5 N -0.0016(3) 0.8121(2) 0.4827(2) 0.0276(8) Uani 1 1 d . . . . .
N6 N 0.2598(3) 0.8622(2) 0.49089(18) 0.0246(8) Uani 1 1 d . . . . .
N7 N 0.7633(4) 0.8109(2) 0.1355(2) 0.0365(10) Uani 1 1 d . . . . .
H7A H 0.722171 0.802379 0.096617 0.044 Uiso 1 1 calc R . . . .
N8 N 0.6431(4) 0.9556(3) 0.1549(3) 0.0422(11) Uani 1 1 d . . . . .
H8A H 0.633508 0.940913 0.189771 0.051 Uiso 1 1 calc R . . . .
N9 N 0.3368(4) 0.8693(3) 0.1391(2) 0.0401(11) Uani 1 1 d . . . . .
H9 H 0.366146 0.855632 0.098958 0.048 Uiso 1 1 calc R . . . .
N10 N 0.4612(4) 0.7328(2) 0.1453(2) 0.0353(9) Uani 1 1 d . . . . .
H10 H 0.478901 0.770660 0.179686 0.042 Uiso 1 1 calc R . . . .
O1 O -0.3006(4) 0.4532(3) 0.3651(3) 0.0616(14) Uani 1 1 d . . . . .
O2 O -0.1301(4) 0.4835(2) 0.3095(2) 0.0423(9) Uani 1 1 d . . . . .
O3 O 0.6066(3) 0.70788(19) 0.25751(18) 0.0327(8) Uani 1 1 d . . . . .
O4 O 0.7073(4) 0.6130(2) 0.2129(2) 0.0417(9) Uani 1 1 d . . . . .
O5 O 0.5619(4) 0.8707(2) 0.2442(2) 0.0422(9) Uani 1 1 d . . . . .
H5A H 0.624510 0.865558 0.269697 0.063 Uiso 1 1 d G . . . .
H5B H 0.496707 0.879844 0.270037 0.063 Uiso 1 1 d G . . . .
O1A O 0.5391(6) 0.8061(4) 0.0377(3) 0.086(2) Uani 1 1 d . . . . .
H1A H 0.614938 0.802690 0.050880 0.129 Uiso 1 1 calc R . . . .
C2A C 0.4121(8) 0.8051(6) -0.0585(5) 0.082(3) Uani 1 1 d . . . . .
H2AA H 0.358931 0.758990 -0.074383 0.122 Uiso 1 1 calc GR . . . .
H2AB H 0.430787 0.822744 -0.096087 0.122 Uiso 1 1 calc GR . . . .
H2AC H 0.363616 0.837486 -0.026192 0.122 Uiso 1 1 calc GR . . . .
C1A C 0.5380(11) 0.7990(7) -0.0265(6) 0.111(4) Uani 1 1 d . . . . .
H1AA H 0.563928 0.752590 -0.050058 0.133 Uiso 1 1 calc R . . . .
H1AB H 0.606547 0.834690 -0.033378 0.133 Uiso 1 1 calc R . . . .
O1C O 0.2480(8) 0.3258(4) 0.3724(5) 0.064(2) Uani 0.6 1 d . . P B 1
H1C H 0.221585 0.362668 0.370003 0.095 Uiso 0.6 1 calc R . P B 1
C1C C 0.3908(12) 0.3362(7) 0.3802(8) 0.061(3) Uani 0.6 1 d . . P B 1
H1CA H 0.421730 0.374480 0.421359 0.074 Uiso 0.6 1 calc R . P B 1
H1CB H 0.430676 0.347637 0.341901 0.074 Uiso 0.6 1 calc R . P B 1
C2C C 0.4260(17) 0.2661(9) 0.3840(10) 0.072(4) Uani 0.6 1 d . . P B 1
H2CA H 0.370532 0.250763 0.415562 0.109 Uiso 0.6 1 calc GR . P B 1
H2CB H 0.518853 0.271598 0.398755 0.109 Uiso 0.6 1 calc GR . P B 1
H2CC H 0.411145 0.231058 0.340025 0.109 Uiso 0.6 1 calc GR . P B 1
O1B O 0.3225(8) 0.3591(5) 0.3286(5) 0.0358(19) Uani 0.4 1 d . . P C 2
H1B H 0.347721 0.379432 0.300889 0.054 Uiso 0.4 1 calc R . P C 2
C1B C 0.4313(17) 0.3305(9) 0.3496(10) 0.049(4) Uani 0.4 1 d . . P C 2
H1BA H 0.503925 0.368828 0.368942 0.059 Uiso 0.4 1 calc R . P C 2
H1BB H 0.464037 0.297058 0.310375 0.059 Uiso 0.4 1 calc R . P C 2
C2B C 0.394(2) 0.2935(11) 0.4003(12) 0.058(5) Uani 0.4 1 d . . P C 2
H2BA H 0.375122 0.327813 0.441964 0.086 Uiso 0.4 1 calc GR . P C 2
H2BB H 0.466960 0.269525 0.408326 0.086 Uiso 0.4 1 calc GR . P C 2
H2BC H 0.315487 0.259164 0.383535 0.086 Uiso 0.4 1 calc GR . P C 2
O1D O -0.0108(11) 0.3618(7) 0.1221(6) 0.073(3) Uani 0.5 1 d . U P D 1
H1D H 0.054572 0.385076 0.146649 0.110 Uiso 0.5 1 calc R . P D 1
C1D C -0.108(2) 0.4056(12) 0.1224(13) 0.097(4) Uani 0.5 1 d . U P D 1
H1DA H -0.179424 0.378637 0.089513 0.116 Uiso 0.5 1 calc R . P D 1
H1DB H -0.145609 0.417587 0.166627 0.116 Uiso 0.5 1 calc R . P D 1
C2D C -0.070(2) 0.4631(15) 0.1096(14) 0.085(5) Uani 0.5 1 d . U P D 1
H2DA H -0.017041 0.453221 0.070246 0.127 Uiso 0.5 1 calc GR . P D 1
H2DB H -0.016046 0.495749 0.147559 0.127 Uiso 0.5 1 calc GR . P D 1
H2DC H -0.146778 0.484038 0.101264 0.127 Uiso 0.5 1 calc GR . P D 1
O1E O 0.0570(14) 0.4837(9) 0.2225(8) 0.107(4) Uani 0.5 1 d . U P E 2
H1E H 0.071631 0.462774 0.249948 0.161 Uiso 0.5 1 calc R . P E 2
C1E C -0.012(2) 0.4366(12) 0.1665(12) 0.091(4) Uani 0.5 1 d . U P E 2
H1EA H -0.101365 0.420934 0.178470 0.109 Uiso 0.5 1 calc R . P E 2
H1EB H 0.033968 0.395013 0.149788 0.109 Uiso 0.5 1 calc R . P E 2
C2E C -0.026(3) 0.4752(19) 0.1057(19) 0.114(7) Uani 0.5 1 d . U P E 2
H2EA H -0.104251 0.499217 0.111720 0.171 Uiso 0.5 1 calc GR . P E 2
H2EB H -0.033108 0.439387 0.062101 0.171 Uiso 0.5 1 calc GR . P E 2
H2EC H 0.052661 0.509201 0.108396 0.171 Uiso 0.5 1 calc GR . P E 2

loop_
_atom_site_aniso_label
_atom_site_aniso_U_11
_atom_site_aniso_U_22
_atom_site_aniso_U_33
_atom_site_aniso_U_23
_atom_site_aniso_U_13
_atom_site_aniso_U_12
C1 0.023(2) 0.036(2) 0.039(3) 0.018(2) 0.0101(19) 0.0125(18)
C2 0.045(3) 0.058(3) 0.046(3) 0.036(3) 0.010(2) 0.013(3)
C02L 0.051(4) 0.062(4) 0.070(5) 0.021(4) 0.009(3) 0.015(3)
C3 0.038(3) 0.052(3) 0.044(3) 0.028(3) 0.005(2) 0.009(2)
C4 0.025(2) 0.041(3) 0.037(3) 0.016(2) 0.0057(18) 0.0132(19)
C5 0.022(2) 0.043(3) 0.045(3) 0.022(2) 0.0092(19) 0.0134(19)
C6 0.033(2) 0.041(3) 0.047(3) 0.023(2) 0.007(2) 0.009(2)
C7 0.091(5) 0.051(4) 0.047(3) 0.023(3) -0.001(3) 0.017(3)
C8 0.139(7) 0.057(4) 0.053(4) 0.032(3) 0.008(4) 0.003(4)
C9 0.088(5) 0.052(4) 0.052(4) 0.019(3) 0.024(3) -0.008(3)
N3 0.038(4) 0.048(3) 0.044(3) 0.015(3) 0.012(3) 0.011(3)
C11 0.031(3) 0.053(3) 0.040(3) 0.016(3) 0.013(3) 0.010(3)
C12 0.033(3) 0.062(4) 0.049(4) 0.022(3) 0.006(3) 0.012(3)
C13 0.041(4) 0.056(4) 0.050(4) 0.022(3) 0.007(3) 0.020(3)
C14 0.033(3) 0.041(3) 0.043(3) 0.015(3) 0.013(3) 0.015(3)
C10 0.043(4) 0.056(4) 0.043(4) 0.019(3) 0.010(3) 0.012(3)
C88 0.050(5) 0.055(5) 0.044(5) 0.011(5) 0.015(4) -0.003(4)
C89 0.064(5) 0.060(5) 0.036(4) 0.020(4) 0.010(4) 0.009(4)
N3A 0.037(4) 0.049(4) 0.043(4) 0.016(3) 0.013(3) 0.013(3)
C11A 0.049(4) 0.052(4) 0.048(4) 0.016(3) 0.014(4) 0.006(3)
C12A 0.060(5) 0.060(5) 0.046(4) 0.020(4) 0.006(4) 0.007(4)
C13A 0.053(5) 0.061(5) 0.052(5) 0.014(4) 0.006(4) 0.008(4)
C14A 0.041(4) 0.048(4) 0.048(4) 0.013(4) 0.006(4) 0.008(4)
C10A 0.042(5) 0.056(5) 0.045(5) 0.015(4) 0.013(4) 0.009(4)
C88A 0.048(6) 0.071(7) 0.053(7) 0.012(6) 0.001(6) 0.016(6)
C89A 0.075(8) 0.071(7) 0.050(7) 0.012(7) 0.020(7) 0.009(7)
C15 0.086(5) 0.051(4) 0.085(5) 0.003(3) 0.057(4) 0.000(3)
C16 0.062(4) 0.049(3) 0.046(3) 0.022(3) 0.020(3) 0.010(3)
C17 0.090(5) 0.067(4) 0.047(4) 0.014(3) -0.008(3) 0.024(4)
C18 0.052(4) 0.065(4) 0.071(4) 0.016(3) -0.019(3) 0.023(3)
C19 0.033(2) 0.040(3) 0.047(3) 0.022(2) 0.006(2) 0.013(2)
C20 0.030(2) 0.039(3) 0.048(3) 0.024(2) 0.010(2) 0.016(2)
C21 0.024(2) 0.040(3) 0.066(4) 0.025(3) 0.006(2) 0.013(2)
C22 0.042(3) 0.035(3) 0.065(4) 0.022(3) -0.016(3) 0.014(2)
C23 0.031(2) 0.039(3) 0.056(3) 0.026(2) -0.007(2) 0.011(2)
C24 0.035(3) 0.041(3) 0.065(4) 0.036(3) -0.006(2) 0.011(2)
C25 0.033(2) 0.043(3) 0.046(3) 0.026(2) 0.003(2) 0.009(2)
C26 0.020(2) 0.034(2) 0.047(3) 0.022(2) 0.0012(18) 0.0145(18)
C27 0.0130(19) 0.039(3) 0.049(3) 0.020(2) 0.0039(18) 0.0065(17)
C28 0.034(3) 0.041(3) 0.053(3) 0.018(2) 0.005(2) 0.021(2)
C29 0.024(2) 0.026(2) 0.031(2) 0.0176(18) 0.0054(17) 0.0120(17)
C30 0.032(2) 0.033(2) 0.040(3) 0.022(2) 0.015(2) 0.0160(19)
C31 0.046(3) 0.039(3) 0.034(2) 0.022(2) 0.017(2) 0.016(2)
C32 0.042(3) 0.040(3) 0.028(2) 0.019(2) 0.008(2) 0.013(2)
C33 0.032(2) 0.039(3) 0.035(2) 0.023(2) 0.0085(19) 0.0122(19)
C34 0.029(2) 0.031(2) 0.029(2) 0.0198(19) 0.0128(18) 0.0162(18)
C35 0.0185(19) 0.034(2) 0.029(2) 0.0186(18) 0.0068(16) 0.0183(17)
C36 0.0213(19) 0.029(2) 0.027(2) 0.0166(18) 0.0110(16) 0.0117(16)
C37 0.0198(19) 0.033(2) 0.039(2) 0.021(2) 0.0074(17) 0.0132(17)
C38 0.023(2) 0.036(2) 0.036(2) 0.018(2) 0.0067(18) 0.0108(18)
C39 0.027(2) 0.034(2) 0.038(2) 0.022(2) 0.0100(18) 0.0121(18)
C40 0.025(2) 0.036(2) 0.035(2) 0.022(2) 0.0121(18) 0.0180(18)
C41 0.0184(19) 0.029(2) 0.029(2) 0.0135(18) 0.0080(16) 0.0126(16)
C42 0.024(2) 0.029(2) 0.029(2) 0.0143(18) 0.0084(17) 0.0151(17)
C43 0.023(2) 0.033(2) 0.029(2) 0.0154(19) 0.0072(17) 0.0158(17)
C44 0.023(2) 0.036(2) 0.038(2) 0.015(2) 0.0029(18) 0.0169(18)
C45 0.019(2) 0.037(2) 0.038(2) 0.018(2) 0.0039(17) 0.0129(18)
C46 0.0140(18) 0.033(2) 0.037(2) 0.0200(19) 0.0095(16) 0.0157(16)
C47 0.0110(17) 0.035(2) 0.030(2) 0.0171(18) 0.0079(15) 0.0131(16)
C48 0.0190(19) 0.028(2) 0.031(2) 0.0165(18) 0.0079(16) 0.0108(16)
C49 0.0181(19) 0.030(2) 0.035(2) 0.0184(19) 0.0075(17) 0.0123(16)
C50 0.023(2) 0.037(2) 0.036(2) 0.022(2) 0.0087(18) 0.0186(18)
C51 0.023(2) 0.031(2) 0.042(3) 0.020(2) 0.0103(19) 0.0150(18)
C52 0.021(2) 0.036(2) 0.041(3) 0.022(2) 0.0115(19) 0.0155(18)
C53 0.028(2) 0.034(2) 0.033(2) 0.020(2) 0.0109(18) 0.0140(18)
C54 0.021(2) 0.034(2) 0.037(2) 0.022(2) 0.0074(17) 0.0169(17)
C55 0.034(2) 0.047(3) 0.040(3) 0.025(2) 0.016(2) 0.023(2)
C56 0.021(2) 0.038(2) 0.035(2) 0.014(2) 0.0044(17) 0.0149(18)
C57 0.026(2) 0.045(3) 0.037(3) 0.020(2) 0.0105(19) 0.016(2)
C58 0.024(2) 0.048(3) 0.036(2) 0.023(2) 0.0129(19) 0.016(2)
C59 0.030(2) 0.055(3) 0.037(3) 0.024(2) 0.009(2) 0.016(2)
C60 0.030(2) 0.052(3) 0.041(3) 0.020(2) 0.011(2) 0.016(2)
C61 0.024(2) 0.047(3) 0.046(3) 0.021(2) 0.010(2) 0.016(2)
C62 0.036(3) 0.055(3) 0.054(3) 0.028(3) 0.016(2) 0.016(2)
C63 0.038(3) 0.058(3) 0.046(3) 0.030(3) 0.015(2) 0.012(2)
C64 0.044(3) 0.076(4) 0.052(3) 0.037(3) 0.008(3) 0.017(3)
C65 0.052(3) 0.076(4) 0.054(4) 0.042(3) 0.005(3) 0.023(3)
C66 0.039(3) 0.063(4) 0.049(3) 0.026(3) 0.003(2) 0.020(3)
C67 0.035(3) 0.059(3) 0.053(3) 0.025(3) 0.005(2) 0.024(2)
C68 0.033(3) 0.064(4) 0.046(3) 0.027(3) 0.006(2) 0.025(2)
C69 0.033(3) 0.071(4) 0.044(3) 0.027(3) 0.007(2) 0.029(3)
C70 0.027(2) 0.068(4) 0.047(3) 0.030(3) 0.010(2) 0.024(2)
C71 0.024(2) 0.057(3) 0.052(3) 0.028(3) 0.009(2) 0.016(2)
C72 0.025(2) 0.064(3) 0.052(3) 0.030(3) 0.004(2) 0.019(2)
C73 0.026(2) 0.063(3) 0.045(3) 0.031(3) 0.005(2) 0.017(2)
C74 0.037(3) 0.068(4) 0.051(3) 0.030(3) 0.004(2) 0.016(3)
C75 0.036(3) 0.052(3) 0.039(3) 0.016(2) 0.005(2) 0.014(2)
C76 0.025(2) 0.047(3) 0.039(3) 0.023(2) 0.0106(19) 0.018(2)
C77 0.029(2) 0.058(3) 0.043(3) 0.017(3) 0.013(2) 0.020(2)
C78 0.040(3) 0.070(4) 0.074(4) 0.045(4) 0.028(3) 0.024(3)
C79 0.038(3) 0.063(4) 0.075(5) 0.035(4) -0.005(3) 0.001(3)
C80 0.042(3) 0.063(4) 0.067(4) 0.034(3) 0.002(3) 0.025(3)
C81 0.030(3) 0.070(4) 0.067(4) 0.024(3) -0.006(3) 0.022(3)
C82 0.027(3) 0.074(4) 0.075(4) 0.041(4) 0.015(3) 0.021(3)
C83 0.180(10) 0.080(6) 0.058(5) 0.019(4) 0.035(6) 0.063(6)
C84 0.066(5) 0.110(7) 0.109(8) -0.006(6) 0.007(5) 0.057(5)
C85 0.041(3) 0.043(3) 0.057(3) 0.026(3) 0.020(3) 0.013(2)
C86 0.036(3) 0.043(3) 0.047(3) 0.021(2) 0.015(2) 0.016(2)
C87 0.031(3) 0.051(3) 0.049(3) 0.026(3) -0.001(2) 0.010(2)
N1 0.0254(19) 0.040(2) 0.036(2) 0.0215(18) 0.0062(16) 0.0107(16)
N2 0.042(2) 0.045(3) 0.042(3) 0.017(2) 0.015(2) 0.013(2)
N4 0.049(3) 0.040(2) 0.049(3) 0.021(2) 0.027(2) 0.016(2)
N5 0.0187(17) 0.038(2) 0.037(2) 0.0243(18) 0.0090(15) 0.0120(15)
N6 0.0225(17) 0.038(2) 0.0241(18) 0.0198(16) 0.0092(14) 0.0193(15)
N7 0.032(2) 0.051(3) 0.036(2) 0.024(2) 0.0097(17) 0.0166(19)
N8 0.033(2) 0.057(3) 0.049(3) 0.029(2) 0.0065(19) 0.021(2)
N9 0.031(2) 0.059(3) 0.041(2) 0.025(2) 0.0077(18) 0.022(2)
N10 0.026(2) 0.047(2) 0.039(2) 0.017(2) 0.0068(17) 0.0176(18)
O1 0.029(2) 0.062(3) 0.109(4) 0.041(3) 0.015(2) 0.0235(19)
O2 0.0380(19) 0.0361(19) 0.062(3) 0.0255(19) -0.0044(17) 0.0140(15)
O3 0.0277(16) 0.0435(19) 0.0396(19) 0.0247(16) 0.0156(14) 0.0207(14)
O4 0.045(2) 0.046(2) 0.043(2) 0.0201(18) 0.0105(17) 0.0224(17)
O5 0.0333(19) 0.065(3) 0.040(2) 0.0279(19) 0.0084(16) 0.0212(18)
O1A 0.073(3) 0.159(6) 0.046(3) 0.044(4) 0.013(3) 0.055(4)
C2A 0.073(5) 0.120(7) 0.066(5) 0.040(5) 0.002(4) 0.039(5)
C1A 0.090(6) 0.169(8) 0.072(6) 0.021(6) 0.004(5) 0.057(6)
O1C 0.057(5) 0.065(5) 0.070(5) 0.017(4) 0.001(4) 0.027(4)
C1C 0.049(6) 0.071(7) 0.069(7) 0.022(6) 0.002(5) 0.025(5)
C2C 0.069(9) 0.075(10) 0.094(12) 0.053(9) 0.005(8) 0.020(8)
O1B 0.031(4) 0.040(5) 0.046(5) 0.024(4) 0.000(4) 0.015(4)
C1B 0.050(7) 0.051(7) 0.058(8) 0.028(6) 0.015(6) 0.022(6)
C2B 0.072(12) 0.049(10) 0.066(11) 0.033(9) 0.015(9) 0.019(8)
O1D 0.058(5) 0.100(7) 0.078(6) 0.042(6) 0.008(5) 0.034(5)
C1D 0.093(7) 0.106(7) 0.096(7) 0.032(6) 0.010(6) 0.031(6)
C2D 0.073(9) 0.098(9) 0.093(8) 0.044(7) 0.032(7) 0.011(8)
O1E 0.096(8) 0.158(11) 0.087(8) 0.064(8) 0.001(7) 0.022(8)
C1E 0.089(6) 0.098(6) 0.090(6) 0.032(5) 0.019(5) 0.018(6)
C2E 0.111(11) 0.113(10) 0.118(10) 0.033(9) 0.015(10) 0.019(10)

loop_
_atom_type_symbol
_atom_type_description
_atom_type_scat_dispersion_real
_atom_type_scat_dispersion_imag
_atom_type_scat_source
C C 0.0181 0.0091 'International Tables Vol C Tables 4.2.6.8 and 6.1.1.4'
H H 0.0000 0.0000 'International Tables Vol C Tables 4.2.6.8 and 6.1.1.4'
N N 0.0311 0.0180 'International Tables Vol C Tables 4.2.6.8 and 6.1.1.4'
O O 0.0492 0.0322 'International Tables Vol C Tables 4.2.6.8 and 6.1.1.4'

loop_
_geom_angle_atom_site_label_1
_geom_angle_atom_site_label_2
_geom_angle_atom_site_label_3
_geom_angle
C2 C1 C20 131.7(4)
C2 C1 N1 105.8(4)
N1 C1 C20 122.5(4)
C1 C2 H2 125.7
C1 C2 C3 108.6(4)
C3 C2 H2 125.7
H02A C02L H02B 109.5
H02A C02L H02C 109.5
H02B C02L H02C 109.5
C67 C02L H02A 109.5
C67 C02L H02B 109.5
C67 C02L H02C 109.5
C2 C3 H3 125.7
C4 C3 C2 108.6(5)
C4 C3 H3 125.7
C3 C4 C5 132.4(5)
C3 C4 N1 106.2(4)
N1 C4 C5 120.3(4)
C4 C5 C6 110.9(5)
C4 C5 C86 107.5(4)
C4 C5 C87 110.3(4)
C6 C5 C86 107.7(4)
C6 C5 C87 110.6(4)
C87 C5 C86 109.7(5)
C7 C6 C5 131.0(6)
C7 C6 N2 107.1(6)
N2 C6 C5 121.9(5)
C6 C7 H7 126.2
C6 C7 C8 107.5(7)
C8 C7 H7 126.2
C7 C8 H8 125.8
C9 C8 C7 108.3(7)
C9 C8 H8 125.8
C8 C9 C10 125.2(8)
C8 C9 C10A 142.2(9)
C8 C9 N2 107.3(6)
N2 C9 C10 127.2(8)
N2 C9 C10A 109.5(9)
C11 N3 H3A 125.7
C11 N3 C14 108.7(10)
C14 N3 H3A 125.7
N3 C11 C10 117.8(10)
C12 C11 N3 108.6(10)
C12 C11 C10 133.6(9)
C11 C12 H12 126.6
C11 C12 C13 106.8(8)
C13 C12 H12 126.6
C12 C13 H13 124.9
C14 C13 C12 110.3(9)
C14 C13 H13 124.9
N3 C14 C15 117.0(9)
C13 C14 N3 105.6(9)
C13 C14 C15 137.1(9)
C9 C10 C11 106.5(8)
C9 C10 C88 103.9(9)
C9 C10 C89 116.0(10)
C11 C10 C88 107.0(10)
C89 C10 C11 112.5(10)
C89 C10 C88 110.2(9)
C10 C88 H88A 109.5
C10 C88 H88B 109.5
C10 C88 H88C 109.5
H88A C88 H88B 109.5
H88A C88 H88C 109.5
H88B C88 H88C 109.5
C10 C89 H89A 109.5
C10 C89 H89B 109.5
C10 C89 H89C 109.5
H89A C89 H89B 109.5
H89A C89 H89C 109.5
H89B C89 H89C 109.5
C11A N3A H3AA 123.4
C11A N3A C14A 113.2(18)
C14A N3A H3AA 123.4
N3A C11A C10A 124.7(19)
C12A C11A N3A 105.2(17)
C12A C11A C10A 130.1(15)
C11A C12A H12A 125.8
C11A C12A C13A 108.4(15)
C13A C12A H12A 125.8
C12A C13A H13A 124.7
C14A C13A C12A 110.6(16)
C14A C13A H13A 124.7
N3A C14A C15 109.4(15)
C13A C14A N3A 102.7(16)
C13A C14A C15 146.7(15)
C11A C10A C9 100.8(11)
C11A C10A C88A 107.7(15)
C88A C10A C9 121.8(14)
C89A C10A C9 108.0(15)
C89A C10A C11A 111.2(18)
C89A C10A C88A 107.1(16)
C10A C88A H88D 109.5
C10A C88A H88E 109.5
C10A C88A H88F 109.5
H88D C88A H88E 109.5
H88D C88A H88F 109.5
H88E C88A H88F 109.5
C10A C89A H89D 109.5
C10A C89A H89E 109.5
C10A C89A H89F 109.5
H89D C89A H89E 109.5
H89D C89A H89F 109.5
H89E C89A H89F 109.5
C14 C15 C83 119.3(7)
C14 C15 C84 97.3(9)
C16 C15 C14 114.7(6)
C16 C15 C14A 96.6(7)
C16 C15 C83 107.4(8)
C16 C15 C84 109.8(6)
C83 C15 C14A 84.2(9)
C84 C15 C14A 145.5(9)
C84 C15 C83 107.4(7)
C17 C16 C15 133.4(7)
C17 C16 N4 106.1(6)
N4 C16 C15 120.4(7)
C16 C17 H17 125.3
C16 C17 C18 109.5(7)
C18 C17 H17 125.3
C17 C18 H18 126.2
C19 C18 C17 107.6(7)
C19 C18 H18 126.2
C18 C19 C20 130.4(5)
N4 C19 C18 106.7(6)
N4 C19 C20 122.5(5)
C1 C20 C19 113.3(4)
C1 C20 C21 108.3(4)
C1 C20 C85 109.0(5)
C19 C20 C21 109.6(5)
C19 C20 C85 109.7(5)
C21 C20 C85 106.8(4)
O1 C21 C20 125.5(5)
O1 C21 O2 123.9(5)
O2 C21 C20 110.6(4)
H22A C22 H22B 108.0
C23 C22 H22A 109.4
C23 C22 H22B 109.4
O2 C22 H22A 109.4
O2 C22 H22B 109.4
O2 C22 C23 111.2(4)
C24 C23 C22 120.4(5)
C24 C23 C28 120.7(6)
C28 C23 C22 118.8(6)
C23 C24 H24 119.4
C23 C24 C25 121.1(5)
C25 C24 H24 119.4
C24 C25 H25 120.9
C26 C25 C24 118.1(5)
C26 C25 H25 120.9
C25 C26 N5 118.7(5)
C27 C26 C25 120.6(5)
C27 C26 N5 120.7(4)
C26 C27 H27 119.6
C26 C27 C28 120.7(5)
C28 C27 H27 119.6
C23 C28 C27 118.8(6)
C23 C28 H28 120.6
C27 C28 H28 120.6
C30 C29 N5 120.8(4)
C34 C29 C30 120.5(5)
C34 C29 N5 118.4(4)
C29 C30 H30 120.6
C29 C30 C31 118.8(4)
C31 C30 H30 120.6
C30 C31 H31 119.7
C32 C31 C30 120.7(4)
C32 C31 H31 119.7
C31 C32 H32 119.9
C31 C32 C33 120.3(5)
C33 C32 H32 119.9
C32 C33 H33 120.1
C32 C33 C34 119.7(5)
C34 C33 H33 120.1
C29 C34 C33 120.0(4)
C29 C34 N6 117.4(4)
C33 C34 N6 122.6(4)
C48 C35 C36 121.7(4)
C48 C35 N6 118.2(4)
N6 C35 C36 119.9(4)
C37 C36 C35 121.3(4)
C37 C36 C41 120.0(4)
C41 C36 C35 118.8(4)
C36 C37 H37 119.6
C38 C37 C36 120.8(4)
C38 C37 H37 119.6
C37 C38 H38 120.1
C37 C38 C39 119.9(4)
C39 C38 H38 120.1
C38 C39 H39 119.9
C40 C39 C38 120.2(4)
C40 C39 H39 119.9
C39 C40 H40 119.0
C39 C40 C41 122.0(4)
C41 C40 H40 119.0
C36 C41 C42 119.6(4)
C40 C41 C36 117.2(4)
C40 C41 C42 123.2(4)
C43 C42 C41 122.2(4)
C43 C42 C47 118.4(4)
C47 C42 C41 119.4(4)
C42 C43 H43 119.4
C44 C43 C42 121.2(4)
C44 C43 H43 119.4
C43 C44 H44 119.5
C43 C44 C45 121.1(4)
C45 C44 H44 119.5
C44 C45 H45 120.4
C46 C45 C44 119.2(4)
C46 C45 H45 120.4
C45 C46 H46 119.6
C45 C46 C47 120.9(4)
C47 C46 H46 119.6
C42 C47 C48 119.4(4)
C46 C47 C42 119.3(4)
C46 C47 C48 121.3(4)
C35 C48 C47 121.1(4)
C35 C48 N5 118.9(4)
N5 C48 C47 119.8(4)
C50 C49 N6 121.4(4)
C54 C49 C50 118.7(4)
C54 C49 N6 119.8(4)
C49 C50 H50 119.9
C49 C50 C51 120.1(5)
C51 C50 H50 119.9
C50 C51 H51 119.5
C52 C51 C50 121.1(4)
C52 C51 H51 119.5
C51 C52 C53 118.5(4)
C51 C52 C55 119.8(4)
C53 C52 C55 121.6(5)
C52 C53 H53 119.6
C54 C53 C52 120.8(4)
C54 C53 H53 119.6
C49 C54 H54 119.7
C53 C54 C49 120.6(4)
C53 C54 H54 119.7
C52 C55 H55A 110.2
C52 C55 H55B 110.2
H55A C55 H55B 108.5
O3 C55 C52 107.7(4)
O3 C55 H55A 110.2
O3 C55 H55B 110.2
O3 C56 C57 112.5(4)
O4 C56 C57 123.5(4)
O4 C56 O3 124.0(4)
C58 C57 C56 106.8(4)
C58 C57 C77 108.6(4)
C76 C57 C56 106.9(4)
C76 C57 C58 114.3(4)
C76 C57 C77 111.3(5)
C77 C57 C56 108.7(4)
C59 C58 C57 129.0(4)
N7 C58 C57 122.7(5)
N7 C58 C59 107.8(5)
C58 C59 H59 126.2
C58 C59 C60 107.6(5)
C60 C59 H59 126.2
C59 C60 H60 125.9
C61 C60 C59 108.3(5)
C61 C60 H60 125.9
C60 C61 C62 131.6(6)
C60 C61 N7 107.4(5)
N7 C61 C62 120.9(5)
C61 C62 C78 109.3(5)
C61 C62 C79 107.9(5)
C63 C62 C61 112.9(5)
C63 C62 C78 111.1(5)
C63 C62 C79 107.9(5)
C78 C62 C79 107.5(5)
C64 C63 C62 131.2(5)
C64 C63 N8 106.2(5)
N8 C63 C62 122.3(5)
C63 C64 H64 126.0
C63 C64 C65 108.0(5)
C65 C64 H64 126.0
C64 C65 H65 125.8
C66 C65 C64 108.4(5)
C66 C65 H65 125.8
C65 C66 C67 130.9(5)
C65 C66 N8 106.4(5)
N8 C66 C67 122.2(5)
C66 C67 C02L 108.6(5)
C66 C67 C80 109.2(5)
C68 C67 C02L 109.0(5)
C68 C67 C66 112.1(5)
C68 C67 C80 108.3(5)
C80 C67 C02L 109.7(5)
C69 C68 C67 131.3(6)
C69 C68 N9 105.4(5)
N9 C68 C67 122.9(5)
C68 C69 H69 125.5
C68 C69 C70 109.1(6)
C70 C69 H69 125.5
C69 C70 H70 126.2
C71 C70 C69 107.7(5)
C71 C70 H70 126.2
C70 C71 C72 130.9(5)
C70 C71 N9 108.1(5)
N9 C71 C72 120.9(5)
C71 C72 C81 110.0(5)
C71 C72 C82 109.5(5)
C73 C72 C71 112.6(5)
C73 C72 C81 109.7(5)
C73 C72 C82 108.1(4)
C82 C72 C81 106.8(5)
C74 C73 C72 132.1(6)
C74 C73 N10 106.7(5)
N10 C73 C72 120.9(6)
C73 C74 H74 125.9
C73 C74 C75 108.1(6)
C75 C74 H74 125.9
C74 C75 H75 125.6
C76 C75 C74 108.7(5)
C76 C75 H75 125.6
C75 C76 C57 130.3(5)
C75 C76 N10 105.8(5)
N10 C76 C57 123.6(5)
C57 C77 H77A 109.5
C57 C77 H77B 109.5
C57 C77 H77C 109.5
H77A C77 H77B 109.5
H77A C77 H77C 109.5
H77B C77 H77C 109.5
C62 C78 H78A 109.5
C62 C78 H78B 109.5
C62 C78 H78C 109.5
H78A C78 H78B 109.5
H78A C78 H78C 109.5
H78B C78 H78C 109.5
C62 C79 H79A 109.5
C62 C79 H79B 109.5
C62 C79 H79C 109.5
H79A C79 H79B 109.5
H79A C79 H79C 109.5
H79B C79 H79C 109.5
C67 C80 H80A 109.5
C67 C80 H80B 109.5
C67 C80 H80C 109.5
H80A C80 H80B 109.5
H80A C80 H80C 109.5
H80B C80 H80C 109.5
C72 C81 H81A 109.5
C72 C81 H81B 109.5
C72 C81 H81C 109.5
H81A C81 H81B 109.5
H81A C81 H81C 109.5
H81B C81 H81C 109.5
C72 C82 H82A 109.5
C72 C82 H82B 109.5
C72 C82 H82C 109.5
H82A C82 H82B 109.5
H82A C82 H82C 109.5
H82B C82 H82C 109.5
C15 C83 H83A 109.5
C15 C83 H83B 109.5
C15 C83 H83C 109.5
H83A C83 H83B 109.5
H83A C83 H83C 109.5
H83B C83 H83C 109.5
C15 C84 H84A 109.5
C15 C84 H84B 109.5
C15 C84 H84C 109.5
H84A C84 H84B 109.5
H84A C84 H84C 109.5
H84B C84 H84C 109.5
C20 C85 H85A 109.5
C20 C85 H85B 109.5
C20 C85 H85C 109.5
H85A C85 H85B 109.5
H85A C85 H85C 109.5
H85B C85 H85C 109.5
C5 C86 H86A 109.5
C5 C86 H86B 109.5
C5 C86 H86C 109.5
H86A C86 H86B 109.5
H86A C86 H86C 109.5
H86B C86 H86C 109.5
C5 C87 H87A 109.5
C5 C87 H87B 109.5
C5 C87 H87C 109.5
H87A C87 H87B 109.5
H87A C87 H87C 109.5
H87B C87 H87C 109.5
C1 N1 H1 124.6
C4 N1 C1 110.8(4)
C4 N1 H1 124.6
C6 N2 C9 109.8(5)
C6 N2 H2A 125.1
C9 N2 H2A 125.1
C16 N4 H4 125.0
C19 N4 C16 110.1(6)
C19 N4 H4 125.0
C29 N5 C26 119.4(4)
C48 N5 C26 118.3(4)
C48 N5 C29 111.9(4)
C35 N6 C34 112.4(3)
C49 N6 C34 120.8(3)
C49 N6 C35 117.6(4)
C58 N7 C61 108.9(5)
C58 N7 H7A 125.6
C61 N7 H7A 125.6
C63 N8 H8A 124.5
C66 N8 C63 111.0(5)
C66 N8 H8A 124.5
C68 N9 H9 125.1
C71 N9 C68 109.8(5)
C71 N9 H9 125.1
C73 N10 C76 110.7(5)
C73 N10 H10 124.7
C76 N10 H10 124.7
C21 O2 C22 118.2(4)
C56 O3 C55 115.9(4)
H5A O5 H5B 104.5
C1A O1A H1A 109.5
H2AA C2A H2AB 109.5
H2AA C2A H2AC 109.5
H2AB C2A H2AC 109.5
C1A C2A H2AA 109.5
C1A C2A H2AB 109.5
C1A C2A H2AC 109.5
O1A C1A C2A 117.2(9)
O1A C1A H1AA 108.0
O1A C1A H1AB 108.0
C2A C1A H1AA 108.0
C2A C1A H1AB 108.0
H1AA C1A H1AB 107.2
C1C O1C H1C 109.5
O1C C1C H1CA 110.9
O1C C1C H1CB 110.9
O1C C1C C2C 104.3(12)
H1CA C1C H1CB 108.9
C2C C1C H1CA 110.9
C2C C1C H1CB 110.9
C1C C2C H2CA 109.5
C1C C2C H2CB 109.5
C1C C2C H2CC 109.5
H2CA C2C H2CB 109.5
H2CA C2C H2CC 109.5
H2CB C2C H2CC 109.5
C1B O1B H1B 109.5
O1B C1B H1BA 109.1
O1B C1B H1BB 109.1
O1B C1B C2B 112.7(15)
H1BA C1B H1BB 107.8
C2B C1B H1BA 109.1
C2B C1B H1BB 109.1
C1B C2B H2BA 109.5
C1B C2B H2BB 109.5
C1B C2B H2BC 109.5
H2BA C2B H2BB 109.5
H2BA C2B H2BC 109.5
H2BB C2B H2BC 109.5
C1D O1D H1D 109.5
O1D C1D H1DA 108.2
O1D C1D H1DB 108.2
H1DA C1D H1DB 107.3
C2D C1D O1D 116(2)
C2D C1D H1DA 108.2
C2D C1D H1DB 108.2
C1D C2D H2DA 109.5
C1D C2D H2DB 109.5
C1D C2D H2DC 109.5
H2DA C2D H2DB 109.5
H2DA C2D H2DC 109.5
H2DB C2D H2DC 109.5
C1E O1E H1E 109.5
O1E C1E H1EA 109.6
O1E C1E H1EB 109.6
O1E C1E C2E 110.3(19)
H1EA C1E H1EB 108.1
C2E C1E H1EA 109.6
C2E C1E H1EB 109.6
C1E C2E H2EA 109.5
C1E C2E H2EB 109.5
C1E C2E H2EC 109.5
H2EA C2E H2EB 109.5
H2EA C2E H2EC 109.5
H2EB C2E H2EC 109.5

loop_
_geom_bond_atom_site_label_1
_geom_bond_atom_site_label_2
_geom_bond_distance
C1 C2 1.376(8)
C1 C20 1.498(8)
C1 N1 1.383(6)
C2 H2 0.9500
C2 C3 1.394(8)
C02L H02A 0.9800
C02L H02B 0.9800
C02L H02C 0.9800
C02L C67 1.569(10)
C3 H3 0.9500
C3 C4 1.371(7)
C4 C5 1.506(7)
C4 N1 1.377(7)
C5 C6 1.508(8)
C5 C86 1.555(7)
C5 C87 1.530(7)
C6 C7 1.372(8)
C6 N2 1.373(7)
C7 H7 0.9500
C7 C8 1.415(11)
C8 H8 0.9500
C8 C9 1.352(12)
C9 C10 1.474(14)
C9 C10A 1.670(19)
C9 N2 1.382(9)
N3 H3A 0.8800
N3 C11 1.392(18)
N3 C14 1.420(17)
C11 C12 1.369(14)
C11 C10 1.525(15)
C12 H12 0.9500
C12 C13 1.414(14)
C13 H13 0.9500
C13 C14 1.368(13)
C14 C15 1.541(12)
C10 C88 1.559(15)
C10 C89 1.503(16)
C88 H88A 0.9800
C88 H88B 0.9800
C88 H88C 0.9800
C89 H89A 0.9800
C89 H89B 0.9800
C89 H89C 0.9800
N3A H3AA 0.8800
N3A C11A 1.37(3)
N3A C14A 1.38(3)
C11A C12A 1.36(3)
C11A C10A 1.54(3)
C12A H12A 0.9500
C12A C13A 1.39(2)
C13A H13A 0.9500
C13A C14A 1.38(2)
C14A C15 1.627(16)
C10A C88A 1.56(3)
C10A C89A 1.48(3)
C88A H88D 0.9800
C88A H88E 0.9800
C88A H88F 0.9800
C89A H89D 0.9800
C89A H89E 0.9800
C89A H89F 0.9800
C15 C16 1.538(9)
C15 C83 1.545(13)
C15 C84 1.544(15)
C16 C17 1.357(11)
C16 N4 1.388(9)
C17 H17 0.9500
C17 C18 1.395(11)
C18 H18 0.9500
C18 C19 1.375(9)
C19 C20 1.499(8)
C19 N4 1.375(7)
C20 C21 1.547(7)
C20 C85 1.550(6)
C21 O1 1.197(7)
C21 O2 1.346(7)
C22 H22A 0.9900
C22 H22B 0.9900
C22 C23 1.552(8)
C22 O2 1.451(6)
C23 C24 1.355(9)
C23 C28 1.378(8)
C24 H24 0.9500
C24 C25 1.423(9)
C25 H25 0.9500
C25 C26 1.386(7)
C26 C27 1.365(8)
C26 N5 1.450(7)
C27 H27 0.9500
C27 C28 1.418(8)
C28 H28 0.9500
C29 C30 1.398(6)
C29 C34 1.380(6)
C29 N5 1.447(6)
C30 H30 0.9500
C30 C31 1.399(8)
C31 H31 0.9500
C31 C32 1.373(8)
C32 H32 0.9500
C32 C33 1.391(6)
C33 H33 0.9500
C33 C34 1.395(7)
C34 N6 1.437(5)
C35 C36 1.441(6)
C35 C48 1.362(6)
C35 N6 1.431(5)
C36 C37 1.398(6)
C36 C41 1.426(6)
C37 H37 0.9500
C37 C38 1.374(6)
C38 H38 0.9500
C38 C39 1.395(6)
C39 H39 0.9500
C39 C40 1.367(7)
C40 H40 0.9500
C40 C41 1.405(6)
C41 C42 1.460(6)
C42 C43 1.404(6)
C42 C47 1.421(6)
C43 H43 0.9500
C43 C44 1.377(7)
C44 H44 0.9500
C44 C45 1.397(7)
C45 H45 0.9500
C45 C46 1.383(6)
C46 H46 0.9500
C46 C47 1.420(6)
C47 C48 1.439(6)
C48 N5 1.429(5)
C49 C50 1.393(6)
C49 C54 1.391(7)
C49 N6 1.428(5)
C50 H50 0.9500
C50 C51 1.399(6)
C51 H51 0.9500
C51 C52 1.385(7)
C52 C53 1.391(6)
C52 C55 1.496(6)
C53 H53 0.9500
C53 C54 1.391(6)
C54 H54 0.9500
C55 H55A 0.9900
C55 H55B 0.9900
C55 O3 1.445(6)
C56 C57 1.539(6)
C56 O3 1.331(6)
C56 O4 1.214(6)
C57 C58 1.516(8)
C57 C76 1.488(7)
C57 C77 1.527(6)
C58 C59 1.383(8)
C58 N7 1.377(6)
C59 H59 0.9500
C59 C60 1.418(8)
C60 H60 0.9500
C60 C61 1.365(8)
C61 C62 1.498(7)
C61 N7 1.407(8)
C62 C63 1.478(8)
C62 C78 1.543(8)
C62 C79 1.552(10)
C63 C64 1.374(8)
C63 N8 1.383(7)
C64 H64 0.9500
C64 C65 1.415(9)
C65 H65 0.9500
C65 C66 1.372(8)
C66 C67 1.509(7)
C66 N8 1.373(7)
C67 C68 1.509(8)
C67 C80 1.530(8)
C68 C69 1.385(8)
C68 N9 1.394(8)
C69 H69 0.9500
C69 C70 1.407(9)
C70 H70 0.9500
C70 C71 1.353(9)
C71 C72 1.513(9)
C71 N9 1.382(7)
C72 C73 1.502(7)
C72 C81 1.554(9)
C72 C82 1.554(8)
C73 C74 1.372(9)
C73 N10 1.378(7)
C74 H74 0.9500
C74 C75 1.401(8)
C75 H75 0.9500
C75 C76 1.379(8)
C76 N10 1.383(6)
C77 H77A 0.9800
C77 H77B 0.9800
C77 H77C 0.9800
C78 H78A 0.9800
C78 H78B 0.9800
C78 H78C 0.9800
C79 H79A 0.9800
C79 H79B 0.9800
C79 H79C 0.9800
C80 H80A 0.9800
C80 H80B 0.9800
C80 H80C 0.9800
C81 H81A 0.9800
C81 H81B 0.9800
C81 H81C 0.9800
C82 H82A 0.9800
C82 H82B 0.9800
C82 H82C 0.9800
C83 H83A 0.9800
C83 H83B 0.9800
C83 H83C 0.9800
C84 H84A 0.9800
C84 H84B 0.9800
C84 H84C 0.9800
C85 H85A 0.9800
C85 H85B 0.9800
C85 H85C 0.9800
C86 H86A 0.9800
C86 H86B 0.9800
C86 H86C 0.9800
C87 H87A 0.9800
C87 H87B 0.9800
C87 H87C 0.9800
N1 H1 0.8800
N2 H2A 0.8800
N4 H4 0.8800
N7 H7A 0.8800
N8 H8A 0.8800
N9 H9 0.8800
N10 H10 0.8800
O5 H5A 0.8696
O5 H5B 0.8693
O1A H1A 0.8400
O1A C1A 1.323(12)
C2A H2AA 0.9800
C2A H2AB 0.9800
C2A H2AC 0.9800
C2A C1A 1.486(13)
C1A H1AA 0.9900
C1A H1AB 0.9900
O1C H1C 0.8400
O1C C1C 1.453(14)
C1C H1CA 0.9900
C1C H1CB 0.9900
C1C C2C 1.533(18)
C2C H2CA 0.9800
C2C H2CB 0.9800
C2C H2CC 0.9800
O1B H1B 0.8400
O1B C1B 1.443(18)
C1B H1BA 0.9900
C1B H1BB 0.9900
C1B C2B 1.52(3)
C2B H2BA 0.9800
C2B H2BB 0.9800
C2B H2BC 0.9800
O1D H1D 0.8400
O1D C1D 1.41(2)
C1D H1DA 0.9900
C1D H1DB 0.9900
C1D C2D 1.29(3)
C2D H2DA 0.9800
C2D H2DB 0.9800
C2D H2DC 0.9800
O1E H1E 0.8400
O1E C1E 1.39(3)
C1E H1EA 0.9900
C1E H1EB 0.9900
C1E C2E 1.71(4)
C2E H2EA 0.9800
C2E H2EB 0.9800
C2E H2EC 0.9800

loop_
_geom_torsion_atom_site_label_1
_geom_torsion_atom_site_label_2
_geom_torsion_atom_site_label_3
_geom_torsion_atom_site_label_4
_geom_torsion
C1 C2 C3 C4 1.0(7)
C1 C20 C21 O1 -123.0(7)
C1 C20 C21 O2 56.7(6)
C2 C1 C20 C19 -117.4(6)
C2 C1 C20 C21 120.8(6)
C2 C1 C20 C85 5.0(8)
C2 C1 N1 C4 -0.5(6)
C2 C3 C4 C5 166.2(5)
C2 C3 C4 N1 -1.3(6)
C02L C67 C68 C69 19.0(8)
C02L C67 C68 N9 -169.2(5)
C3 C4 C5 C6 157.0(6)
C3 C4 C5 C86 -85.5(7)
C3 C4 C5 C87 34.1(8)
C3 C4 N1 C1 1.2(6)
C4 C5 C6 C7 117.2(7)
C4 C5 C6 N2 -62.4(6)
C5 C4 N1 C1 -168.2(4)
C5 C6 C7 C8 -179.5(7)
C5 C6 N2 C9 178.7(5)
C6 C7 C8 C9 0.8(10)
C7 C6 N2 C9 -1.0(7)
C7 C8 C9 C10 173.0(9)
C7 C8 C9 C10A -167.4(14)
C7 C8 C9 N2 -1.4(10)
C8 C9 C10 C11 -150.4(9)
C8 C9 C10 C88 96.7(12)
C8 C9 C10 C89 -24.3(14)
C8 C9 C10A C11A -100.0(17)
C8 C9 C10A C88A 141.2(16)
C8 C9 C10A C89A 17(3)
C8 C9 N2 C6 1.6(9)
N3 C11 C12 C13 0.0(2)
N3 C11 C10 C9 80.8(10)
N3 C11 C10 C88 -168.5(7)
N3 C11 C10 C89 -47.3(10)
N3 C14 C15 C16 -50.7(10)
N3 C14 C15 C83 78.8(10)
N3 C14 C15 C84 -166.6(6)
C11 N3 C14 C13 0.1(4)
C11 N3 C14 C15 -174.9(7)
C11 C12 C13 C14 0.1(4)
C12 C11 C10 C9 -96.4(11)
C12 C11 C10 C88 14.2(14)
C12 C11 C10 C89 135.4(10)
C12 C13 C14 N3 -0.1(5)
C12 C13 C14 C15 173.3(9)
C13 C14 C15 C16 136.4(9)
C13 C14 C15 C83 -94.1(13)
C13 C14 C15 C84 20.6(11)
C14 N3 C11 C12 0.0(2)
C14 N3 C11 C10 -177.9(9)
C14 C15 C16 C17 145.3(8)
C14 C15 C16 N4 -39.1(10)
C10 C9 N2 C6 -172.7(9)
C10 C11 C12 C13 177.4(10)
N3A C11A C12A C13A 0.1(2)
N3A C11A C10A C9 -77.3(14)
N3A C11A C10A C88A 51.3(17)
N3A C11A C10A C89A 168.4(14)
N3A C14A C15 C16 95.3(9)
N3A C14A C15 C83 -157.8(9)
N3A C14A C15 C84 -45.4(17)
C11A N3A C14A C13A -0.4(5)
C11A N3A C14A C15 170.7(10)
C11A C12A C13A C14A -0.4(5)
C12A C11A C10A C9 104.4(13)
C12A C11A C10A C88A -127.1(15)
C12A C11A C10A C89A -10(2)
C12A C13A C14A N3A 0.5(5)
C12A C13A C14A C15 -164.2(18)
C13A C14A C15 C16 -100.6(17)
C13A C14A C15 C83 6.3(18)
C13A C14A C15 C84 119(2)
C14A N3A C11A C12A 0.2(3)
C14A N3A C11A C10A -178.5(15)
C14A C15 C16 C17 96.0(10)
C14A C15 C16 N4 -88.3(9)
C10A C9 N2 C6 172.5(8)
C10A C11A C12A C13A 178.7(16)
C15 C16 C17 C18 175.5(7)
C15 C16 N4 C19 -177.0(5)
C16 C17 C18 C19 1.2(9)
C17 C16 N4 C19 -0.3(6)
C17 C18 C19 C20 -174.6(6)
C17 C18 C19 N4 -1.3(8)
C18 C19 C20 C1 -174.0(6)
C18 C19 C20 C21 -53.0(8)
C18 C19 C20 C85 64.0(8)
C18 C19 N4 C16 1.0(6)
C19 C20 C21 O1 113.0(7)
C19 C20 C21 O2 -67.3(6)
C20 C1 C2 C3 -179.7(5)
C20 C1 N1 C4 179.0(4)
C20 C19 N4 C16 174.9(5)
C20 C21 O2 C22 -176.0(5)
C22 C23 C24 C25 -175.4(4)
C22 C23 C28 C27 175.9(4)
C23 C22 O2 C21 98.6(6)
C23 C24 C25 C26 -0.5(7)
C24 C23 C28 C27 -0.6(7)
C24 C25 C26 C27 -0.5(7)
C24 C25 C26 N5 178.9(4)
C25 C26 C27 C28 1.0(7)
C25 C26 N5 C29 54.1(5)
C25 C26 N5 C48 -163.8(4)
C26 C27 C28 C23 -0.4(7)
C27 C26 N5 C29 -126.5(4)
C27 C26 N5 C48 15.6(6)
C28 C23 C24 C25 1.1(8)
C29 C30 C31 C32 2.3(7)
C29 C34 N6 C35 37.4(6)
C29 C34 N6 C49 -108.6(5)
C30 C29 C34 C33 2.7(7)
C30 C29 C34 N6 -173.9(4)
C30 C29 N5 C26 -78.2(5)
C30 C29 N5 C48 137.4(4)
C30 C31 C32 C33 -0.4(8)
C31 C32 C33 C34 -0.4(8)
C32 C33 C34 C29 -0.7(7)
C32 C33 C34 N6 175.6(4)
C33 C34 N6 C35 -139.0(5)
C33 C34 N6 C49 75.0(6)
C34 C29 C30 C31 -3.5(7)
C34 C29 N5 C26 107.8(5)
C34 C29 N5 C48 -36.6(5)
C35 C36 C37 C38 -179.6(4)
C35 C36 C41 C40 179.0(4)
C35 C36 C41 C42 0.5(6)
C35 C48 N5 C26 -109.1(5)
C35 C48 N5 C29 35.7(6)
C36 C35 C48 C47 0.1(7)
C36 C35 C48 N5 -174.1(4)
C36 C35 N6 C34 137.2(4)
C36 C35 N6 C49 -75.6(6)
C36 C37 C38 C39 0.6(8)
C36 C41 C42 C43 178.3(4)
C36 C41 C42 C47 0.0(6)
C37 C36 C41 C40 -1.0(7)
C37 C36 C41 C42 -179.5(4)
C37 C38 C39 C40 -1.0(8)
C38 C39 C40 C41 0.5(8)
C39 C40 C41 C36 0.5(7)
C39 C40 C41 C42 179.0(5)
C40 C41 C42 C43 -0.1(7)
C40 C41 C42 C47 -178.4(4)
C41 C36 C37 C38 0.5(7)
C41 C42 C43 C44 -178.0(4)
C41 C42 C47 C46 178.2(4)
C41 C42 C47 C48 -0.6(6)
C42 C43 C44 C45 -0.2(8)
C42 C47 C48 C35 0.5(7)
C42 C47 C48 N5 174.7(4)
C43 C42 C47 C46 -0.2(6)
C43 C42 C47 C48 -178.9(4)
C43 C44 C45 C46 0.1(8)
C44 C45 C46 C47 0.0(7)
C45 C46 C47 C42 0.1(7)
C45 C46 C47 C48 178.8(4)
C46 C47 C48 C35 -178.2(4)
C46 C47 C48 N5 -4.0(7)
C47 C42 C43 C44 0.2(7)
C47 C48 N5 C26 76.7(5)
C47 C48 N5 C29 -138.5(4)
C48 C35 C36 C37 179.4(5)
C48 C35 C36 C41 -0.6(7)
C48 C35 N6 C34 -38.8(6)
C48 C35 N6 C49 108.4(5)
C49 C50 C51 C52 0.8(7)
C50 C49 C54 C53 3.7(7)
C50 C49 N6 C34 -42.5(7)
C50 C49 N6 C35 173.2(4)
C50 C51 C52 C53 1.5(7)
C50 C51 C52 C55 -174.9(4)
C51 C52 C53 C54 -1.1(7)
C51 C52 C55 O3 -153.9(4)
C52 C53 C54 C49 -1.5(7)
C52 C55 O3 C56 -175.4(4)
C53 C52 C55 O3 29.8(7)
C54 C49 C50 C51 -3.3(7)
C54 C49 N6 C34 140.5(5)
C54 C49 N6 C35 -3.8(6)
C55 C52 C53 C54 175.2(5)
C56 C57 C58 C59 21.9(6)
C56 C57 C58 N7 -166.4(4)
C56 C57 C76 C75 -97.2(6)
C56 C57 C76 N10 76.1(6)
C57 C56 O3 C55 -176.3(4)
C57 C58 C59 C60 173.5(4)
C57 C58 N7 C61 -173.8(4)
C57 C76 N10 C73 -175.3(4)
C58 C57 C76 C75 144.8(5)
C58 C57 C76 N10 -41.9(6)
C58 C59 C60 C61 -0.8(5)
C59 C58 N7 C61 -0.6(5)
C59 C60 C61 C62 -178.4(5)
C59 C60 C61 N7 0.5(5)
C60 C61 C62 C63 -128.0(6)
C60 C61 C62 C78 107.8(7)
C60 C61 C62 C79 -8.8(8)
C60 C61 N7 C58 0.1(5)
C61 C62 C63 C64 -150.5(8)
C61 C62 C63 N8 35.7(9)
C62 C61 N7 C58 179.1(4)
C62 C63 C64 C65 -174.2(7)
C62 C63 N8 C66 175.8(6)
C63 C64 C65 C66 -1.2(9)
C64 C63 N8 C66 0.6(8)
C64 C65 C66 C67 173.1(7)
C64 C65 C66 N8 1.5(9)
C65 C66 C67 C02L -97.7(9)
C65 C66 C67 C68 141.9(8)
C65 C66 C67 C80 21.9(11)
C65 C66 N8 C63 -1.4(8)
C66 C67 C68 C69 139.3(6)
C66 C67 C68 N9 -48.9(8)
C67 C66 N8 C63 -173.8(6)
C67 C68 C69 C70 173.4(6)
C67 C68 N9 C71 -174.4(5)
C68 C69 C70 C71 0.0(6)
C69 C68 N9 C71 -0.8(6)
C69 C70 C71 C72 -177.1(5)
C69 C70 C71 N9 -0.5(6)
C70 C71 C72 C73 -125.2(6)
C70 C71 C72 C81 112.2(7)
C70 C71 C72 C82 -4.9(8)
C70 C71 N9 C68 0.8(6)
C71 C72 C73 C74 -157.8(6)
C71 C72 C73 N10 29.9(7)
C72 C71 N9 C68 177.8(5)
C72 C73 C74 C75 -173.3(5)
C72 C73 N10 C76 174.5(4)
C73 C74 C75 C76 -0.2(6)
C74 C73 N10 C76 0.5(6)
C74 C75 C76 C57 174.7(5)
C74 C75 C76 N10 0.5(6)
C75 C76 N10 C73 -0.6(5)
C76 C57 C58 C59 139.9(5)
C76 C57 C58 N7 -48.4(6)
C77 C57 C58 C59 -95.2(6)
C77 C57 C58 N7 76.6(6)
C77 C57 C76 C75 21.3(7)
C77 C57 C76 N10 -165.4(4)
C78 C62 C63 C64 -27.3(11)
C78 C62 C63 N8 158.9(6)
C79 C62 C63 C64 90.3(9)
C79 C62 C63 N8 -83.5(7)
C80 C67 C68 C69 -100.2(8)
C80 C67 C68 N9 71.6(6)
C81 C72 C73 C74 -35.0(8)
C81 C72 C73 N10 152.7(5)
C82 C72 C73 C74 81.1(8)
C82 C72 C73 N10 -91.2(7)
C83 C15 C16 C17 10.1(11)
C83 C15 C16 N4 -174.3(6)
C84 C15 C16 C17 -106.4(10)
C84 C15 C16 N4 69.2(8)
C85 C20 C21 O1 -5.8(9)
C85 C20 C21 O2 173.9(5)
C86 C5 C6 C7 -0.2(9)
C86 C5 C6 N2 -179.8(5)
C87 C5 C6 C7 -120.0(7)
C87 C5 C6 N2 60.3(7)
N1 C1 C2 C3 -0.3(6)
N1 C1 C20 C19 63.2(6)
N1 C1 C20 C21 -58.6(6)
N1 C1 C20 C85 -174.4(4)
N1 C4 C5 C6 -36.8(6)
N1 C4 C5 C86 80.7(6)
N1 C4 C5 C87 -159.8(5)
N2 C6 C7 C8 0.1(8)
N2 C9 C10 C11 22.9(14)
N2 C9 C10 C88 -90.0(11)
N2 C9 C10 C89 149.0(9)
N2 C9 C10A C11A 94.2(13)
N2 C9 C10A C88A -24.6(17)
N2 C9 C10A C89A -149.1(15)
N4 C16 C17 C18 -0.6(8)
N4 C19 C20 C1 13.7(7)
N4 C19 C20 C21 134.7(5)
N4 C19 C20 C85 -108.3(5)
N5 C26 C27 C28 -178.4(4)
N5 C29 C30 C31 -177.3(4)
N5 C29 C34 C33 176.6(4)
N5 C29 C34 N6 0.1(6)
N6 C35 C36 C37 3.7(7)
N6 C35 C36 C41 -176.4(4)
N6 C35 C48 C47 175.9(4)
N6 C35 C48 N5 1.7(6)
N6 C49 C50 C51 179.7(4)
N6 C49 C54 C53 -179.2(4)
N7 C58 C59 C60 0.8(5)
N7 C61 C62 C63 53.2(7)
N7 C61 C62 C78 -70.9(7)
N7 C61 C62 C79 172.4(5)
N8 C63 C64 C65 0.3(8)
N8 C66 C67 C02L 72.8(8)
N8 C66 C67 C68 -47.7(9)
N8 C66 C67 C80 -167.7(6)
N9 C68 C69 C70 0.5(6)
N9 C71 C72 C73 58.6(7)
N9 C71 C72 C81 -64.1(6)
N9 C71 C72 C82 178.8(5)
N10 C73 C74 C75 -0.1(6)
O1 C21 O2 C22 3.6(10)
O2 C22 C23 C24 -69.5(7)
O2 C22 C23 C28 114.0(6)
O3 C56 C57 C58 56.6(5)
O3 C56 C57 C76 -66.1(6)
O3 C56 C57 C77 173.7(4)
O4 C56 C57 C58 -124.8(5)
O4 C56 C57 C76 112.4(6)
O4 C56 C57 C77 -7.8(7)
O4 C56 O3 C55 5.1(7)
